data_7052899
loop_
_publ_author_name
'Giese, Michael'
'Albrecht, Markus'
'Wiemer, Katharina'
'Valkonen, Arto'
'Rissanen, Kari'

_publ_section_title
;
 Controlling the position of anions relative to a pentafluorophenyl group
;
_journal_issue 6
_journal_name_full 'New Journal of Chemistry'
_journal_page_first 1368
_journal_paper_doi 10.1039/c2nj40089h
_journal_volume 36
_journal_year 2012
_chemical_formula_moiety 'C8 H7 F5 N, Cl'
_chemical_formula_sum 'C8 H7 Cl F5 N'
_chemical_formula_weight 247.60
_chemical_name_systematic
;
?
;
_space_group_IT_number 29
_symmetry_cell_setting orthorhombic
_symmetry_space_group_name_Hall 'P 2c -2ac'
_symmetry_space_group_name_H-M 'P c a 21'
_atom_sites_solution_hydrogens geom
_atom_sites_solution_primary direct
_atom_sites_solution_secondary difmap
_audit_creation_method SHELXL-97
_cell_angle_alpha 90.00
_cell_angle_beta 90.00
_cell_angle_gamma 90.00
_cell_formula_units_Z 8
_cell_length_a 14.8569(5)
_cell_length_b 5.4919(3)
_cell_length_c 23.4876(10)
_cell_measurement_reflns_used 2566
_cell_measurement_temperature 123(2)
_cell_measurement_theta_max 28.283
_cell_measurement_theta_min 0.407
_cell_volume 1916.41(15)
_computing_cell_refinement 'DENZO-SMN (Otwinowski & Minor, 1997)'
_computing_data_collection 'Collect (Bruker, 2008)'
_computing_data_reduction DENZO-SMN
_computing_molecular_graphics 'ORTEP-3 (Farrugia, 1997); MERCURY (Macrae, <i>et al.</i>, 2008)'
_computing_publication_material SHELXL-97
_computing_structure_refinement 'SHELXL-97 (Sheldrick, 2008)'
_computing_structure_solution 'SIR-2004 (Burla, et al., 2005)'
_diffrn_ambient_temperature 123(2)
_diffrn_detector_area_resol_mean 9
_diffrn_measured_fraction_theta_full 0.994
_diffrn_measured_fraction_theta_max 0.994
_diffrn_measurement_device_type 'Bruker-Nonius Kappa CCD with APEXII detector'
_diffrn_measurement_method '\f and \w scans'
_diffrn_radiation_monochromator graphite
_diffrn_radiation_source 'fine-focus sealed tube'
_diffrn_radiation_type MoK\a
_diffrn_radiation_wavelength 0.71073
_diffrn_reflns_av_R_equivalents 0.0416
_diffrn_reflns_av_sigmaI/netI 0.0585
_diffrn_reflns_limit_h_max 17
_diffrn_reflns_limit_h_min -17
_diffrn_reflns_limit_k_max 4
_diffrn_reflns_limit_k_min -6
_diffrn_reflns_limit_l_max 28
_diffrn_reflns_limit_l_min -28
_diffrn_reflns_number 7988
_diffrn_reflns_theta_full 25.24
_diffrn_reflns_theta_max 25.24
_diffrn_reflns_theta_min 2.74
_exptl_absorpt_coefficient_mu 0.439
_exptl_absorpt_correction_T_max 0.9657
_exptl_absorpt_correction_T_min 0.8796
_exptl_absorpt_correction_type multi-scan
_exptl_absorpt_process_details 'Sadabs (Sheldrick, 1996)'
_exptl_crystal_colour colourless
_exptl_crystal_density_diffrn 1.716
_exptl_crystal_density_method 'not measured'
_exptl_crystal_description plate
_exptl_crystal_F_000 992
_exptl_crystal_size_max 0.30
_exptl_crystal_size_mid 0.12
_exptl_crystal_size_min 0.08
_refine_diff_density_max 0.459
_refine_diff_density_min -0.264
_refine_diff_density_rms 0.074
_refine_ls_abs_structure_details 'Flack H D (1983), Acta Cryst. A39, 876-881'
_refine_ls_abs_structure_Flack 0.2(2)
_refine_ls_extinction_method none
_refine_ls_goodness_of_fit_ref 1.048
_refine_ls_hydrogen_treatment mixed
_refine_ls_matrix_type full
_refine_ls_number_parameters 290
_refine_ls_number_reflns 3161
_refine_ls_number_restraints 91
_refine_ls_restrained_S_all 1.042
_refine_ls_R_factor_all 0.0622
_refine_ls_R_factor_gt 0.0462
_refine_ls_shift/su_max 0.001
_refine_ls_shift/su_mean 0.000
_refine_ls_structure_factor_coef Fsqd
_refine_ls_weighting_details 'calc w=1/[\s^2^(Fo^2^)+(0.0511P)^2^+2.1936P] where P=(Fo^2^+2Fc^2^)/3'
_refine_ls_weighting_scheme calc
_refine_ls_wR_factor_gt 0.1098
_refine_ls_wR_factor_ref 0.1201
_reflns_number_gt 2566
_reflns_number_total 3161
_reflns_threshold_expression >2\s(I)
_cod_data_source_file c2nj40089h.txt
_cod_data_source_block mm-389-1
_cod_original_sg_symbol_H-M Pca21
_cod_database_code 7052899

loop_
_symmetry_equiv_pos_as_xyz
'x, y, z'
'-x, -y, z+1/2'
'-x+1/2, y, z+1/2'
'x+1/2, -y, z'

loop_
_atom_site_label
_atom_site_type_symbol
_atom_site_fract_x
_atom_site_fract_y
_atom_site_fract_z
_atom_site_U_iso_or_equiv
_atom_site_adp_type
_atom_site_occupancy
_atom_site_symmetry_multiplicity
_atom_site_calc_flag
_atom_site_refinement_flags
Cl1 Cl -0.02530(12) 0.9944(2) 0.78013(9) 0.0230(6) Uani 1 1 d .
Cl2 Cl 0.27518(12) 0.4868(2) 0.33234(8) 0.0222(5) Uani 1 1 d .
F4 F 0.1695(3) -0.0473(8) 0.4001(3) 0.0391(13) Uani 1 1 d .
F5 F 0.3399(4) -0.0263(8) 0.4339(4) 0.0543(19) Uani 1 1 d .
F6 F 0.39650(19) 0.3400(7) 0.50336(19) 0.0463(10) Uani 1 1 d .
F7 F 0.2758(2) 0.6762(7) 0.5415(2) 0.0485(10) Uani 1 1 d .
F8 F 0.1019(2) 0.6516(6) 0.5087(2) 0.0410(8) Uani 1 1 d .
N1 N 0.0613(5) 0.5037(7) 0.3390(5) 0.025(2) Uani 1 1 d D
H1C H 0.1231(14) 0.502(8) 0.341(3) 0.030 Uiso 1 1 d D
H1D H 0.045(3) 0.383(7) 0.3142(19) 0.030 Uiso 1 1 d D
H1E H 0.039(3) 0.614(7) 0.3149(19) 0.030 Uiso 1 1 d D
C1 C 0.0076(6) 0.5110(10) 0.3939(4) 0.024(2) Uani 1 1 d .
H1A H -0.0575 0.5035 0.3851 0.029 Uiso 1 1 calc R
H1B H 0.0195 0.6662 0.4140 0.029 Uiso 1 1 calc R
C2 C 0.0330(3) 0.2987(9) 0.4322(2) 0.0227(10) Uani 1 1 d .
H2A H 0.0223 0.1454 0.4111 0.027 Uiso 1 1 calc R
H2B H -0.0076 0.2990 0.4656 0.027 Uiso 1 1 calc R
C3 C 0.1301(3) 0.2997(9) 0.4532(2) 0.0222(11) Uani 1 1 d U
C4 C 0.1917(3) 0.1291(10) 0.4357(3) 0.0261(11) Uani 1 1 d U
C5 C 0.2811(3) 0.1398(11) 0.4532(3) 0.0305(12) Uani 1 1 d U
C6 C 0.3091(3) 0.3253(11) 0.4882(3) 0.0317(13) Uani 1 1 d U
C7 C 0.2474(9) 0.4954(10) 0.5071(4) 0.036(2) Uani 1 1 d U
C8 C 0.1650(6) 0.4821(10) 0.4884(4) 0.027(2) Uani 1 1 d U
F4A F 0.0807(3) 0.4516(8) 0.7120(3) 0.0387(12) Uani 1 1 d .
F5A F -0.0932(3) 0.4827(6) 0.6788(4) 0.0424(16) Uani 1 1 d .
F6A F -0.14718(19) 0.8449(7) 0.6093(2) 0.0476(10) Uani 1 1 d .
F7A F -0.0248(2) 1.1794(7) 0.5710(2) 0.0491(10) Uani 1 1 d .
F8A F 0.1487(2) 1.1467(6) 0.60366(19) 0.0398(8) Uani 1 1 d .
N1A N 0.1857(5) 0.9886(8) 0.7727(4) 0.0176(17) Uani 1 1 d D
H1F H 0.1262(17) 0.999(9) 0.762(2) 0.021 Uiso 1 1 d D
H1G H 0.193(3) 0.841(5) 0.7900(19) 0.021 Uiso 1 1 d D
H1H H 0.188(3) 1.132(6) 0.791(2) 0.021 Uiso 1 1 d D
C1A C 0.2382(5) 0.9968(7) 0.7204(5) 0.022(2) Uani 1 1 d .
H1A1 H 0.3030 0.9911 0.7301 0.027 Uiso 1 1 calc R
H1A2 H 0.2265 1.1533 0.7008 0.027 Uiso 1 1 calc R
C2A C 0.2164(3) 0.7866(9) 0.6795(2) 0.0238(11) Uani 1 1 d .
H2A1 H 0.2573 0.7947 0.6463 0.029 Uiso 1 1 calc R
H2A2 H 0.2270 0.6297 0.6991 0.029 Uiso 1 1 calc R
C3A C 0.1197(3) 0.7957(9) 0.6589(2) 0.0209(10) Uani 1 1 d U
C4A C 0.0557(4) 0.6322(9) 0.6758(3) 0.0293(12) Uani 1 1 d U
C5A C -0.0322(3) 0.6425(10) 0.6597(3) 0.0319(12) Uani 1 1 d U
C6A C -0.0603(3) 0.8279(11) 0.6244(3) 0.0320(13) Uani 1 1 d U
C7A C 0.0003(6) 0.9969(9) 0.6061(4) 0.0234(18) Uani 1 1 d U
C8A C 0.0933(5) 0.9809(9) 0.6220(4) 0.0186(16) Uani 1 1 d U

loop_
_atom_site_aniso_label
_atom_site_aniso_U_11
_atom_site_aniso_U_22
_atom_site_aniso_U_33
_atom_site_aniso_U_23
_atom_site_aniso_U_13
_atom_site_aniso_U_12
Cl1 0.0199(11) 0.0189(11) 0.0301(14) 0.0000(5) 0.0029(9) 0.0001(4)
Cl2 0.0225(11) 0.0171(11) 0.0271(14) 0.0002(6) 0.0027(9) 0.0003(4)
F4 0.030(2) 0.0282(19) 0.059(4) -0.012(3) -0.001(2) 0.0135(18)
F5 0.031(3) 0.063(3) 0.069(5) 0.001(2) -0.009(3) 0.0199(18)
F6 0.0201(14) 0.079(3) 0.0400(18) 0.0202(19) -0.0099(14) -0.0173(18)
F7 0.051(2) 0.057(3) 0.0375(19) -0.0096(18) -0.0101(16) -0.0207(18)
F8 0.0403(17) 0.037(2) 0.046(2) -0.0164(16) 0.0021(16) 0.0065(17)
N1 0.016(3) 0.026(5) 0.031(6) 0.0019(18) -0.004(4) 0.0046(18)
C1 0.024(4) 0.034(5) 0.015(4) -0.001(2) 0.005(4) 0.004(2)
C2 0.024(2) 0.019(3) 0.026(2) -0.001(2) 0.005(2) -0.005(2)
C3 0.022(2) 0.027(3) 0.017(2) 0.004(2) 0.0014(18) 0.001(2)
C4 0.024(2) 0.026(3) 0.028(3) 0.001(2) 0.002(2) -0.002(2)
C5 0.026(2) 0.035(3) 0.031(3) 0.006(2) 0.001(2) 0.001(2)
C6 0.018(2) 0.053(4) 0.024(2) 0.015(3) -0.005(2) -0.011(2)
C7 0.047(4) 0.045(5) 0.016(4) 0.000(2) 0.000(4) -0.011(3)
C8 0.036(4) 0.028(4) 0.018(3) -0.001(2) 0.010(3) 0.006(2)
F4A 0.036(2) 0.0318(19) 0.048(3) 0.013(3) -0.005(2) 0.0027(19)
F5A 0.021(2) 0.041(3) 0.064(4) -0.0018(19) 0.011(2) -0.0153(14)
F6A 0.0195(14) 0.078(3) 0.0450(19) -0.0213(19) -0.0062(14) 0.0088(18)
F7A 0.0475(19) 0.058(3) 0.042(2) 0.0104(18) -0.0102(16) 0.0241(18)
F8A 0.0351(16) 0.043(2) 0.0412(19) 0.0188(16) -0.0009(15) -0.0021(17)
N1A 0.017(3) 0.014(4) 0.021(5) -0.0028(17) -0.001(3) -0.0011(17)
C1A 0.012(3) 0.012(4) 0.043(6) 0.000(2) -0.006(4) -0.0017(17)
C2A 0.018(2) 0.022(3) 0.031(3) -0.002(2) -0.002(2) 0.001(2)
C3A 0.019(2) 0.020(2) 0.023(3) -0.006(2) 0.0001(18) 0.003(2)
C4A 0.033(3) 0.021(3) 0.034(3) -0.002(3) -0.003(2) -0.001(2)
C5A 0.022(2) 0.034(3) 0.039(3) -0.014(3) 0.004(2) -0.008(2)
C6A 0.018(2) 0.048(3) 0.030(3) -0.016(3) -0.001(2) 0.005(2)
C7A 0.016(3) 0.027(4) 0.027(4) -0.0049(19) -0.010(3) 0.0090(19)
C8A 0.009(2) 0.025(3) 0.022(3) -0.004(2) -0.001(2) 0.0058(19)

loop_
_atom_type_symbol
_atom_type_description
_atom_type_scat_dispersion_real
_atom_type_scat_dispersion_imag
_atom_type_scat_source
C C 0.0033 0.0016 'International Tables Vol C Tables 4.2.6.8 and 6.1.1.4'
H H 0.0000 0.0000 'International Tables Vol C Tables 4.2.6.8 and 6.1.1.4'
N N 0.0061 0.0033 'International Tables Vol C Tables 4.2.6.8 and 6.1.1.4'
F F 0.0171 0.0103 'International Tables Vol C Tables 4.2.6.8 and 6.1.1.4'
Cl Cl 0.1484 0.1585 'International Tables Vol C Tables 4.2.6.8 and 6.1.1.4'

loop_
_geom_angle_atom_site_label_1
_geom_angle_atom_site_label_2
_geom_angle_atom_site_label_3
_geom_angle
C1 N1 H1C 119(4)
C1 N1 H1D 115(4)
H1C N1 H1D 107(5)
C1 N1 H1E 109(4)
H1C N1 H1E 114(5)
H1D N1 H1E 90(5)
N1 C1 C2 110.6(5)
N1 C1 H1A 109.5
C2 C1 H1A 109.5
N1 C1 H1B 109.5
C2 C1 H1B 109.5
H1A C1 H1B 108.1
C1 C2 C3 115.1(5)
C1 C2 H2A 108.5
C3 C2 H2A 108.5
C1 C2 H2B 108.5
C3 C2 H2B 108.5
H2A C2 H2B 107.5
C4 C3 C8 114.7(5)
C4 C3 C2 122.0(5)
C8 C3 C2 123.1(5)
F4 C4 C3 121.5(5)
F4 C4 C5 117.2(5)
C3 C4 C5 121.2(5)
F5 C5 C6 120.7(5)
F5 C5 C4 119.5(6)
C6 C5 C4 119.8(5)
F6 C6 C5 119.6(5)
F6 C6 C7 120.8(7)
C5 C6 C7 119.6(6)
C8 C7 F7 122.5(9)
C8 C7 C6 118.5(7)
F7 C7 C6 118.9(10)
C7 C8 C3 126.0(6)
C7 C8 F8 118.4(7)
C3 C8 F8 115.3(7)
C1A N1A H1F 107(4)
C1A N1A H1G 110(3)
H1F N1A H1G 107(5)
C1A N1A H1H 111(4)
H1F N1A H1H 96(4)
H1G N1A H1H 124(5)
N1A C1A C2A 113.0(5)
N1A C1A H1A1 109.0
C2A C1A H1A1 109.0
N1A C1A H1A2 109.0
C2A C1A H1A2 109.0
H1A1 C1A H1A2 107.8
C3A C2A C1A 112.0(4)
C3A C2A H2A1 109.2
C1A C2A H2A1 109.2
C3A C2A H2A2 109.2
C1A C2A H2A2 109.2
H2A1 C2A H2A2 107.9
C4A C3A C8A 117.6(5)
C4A C3A C2A 123.0(5)
C8A C3A C2A 119.3(5)
F4A C4A C5A 117.9(5)
F4A C4A C3A 118.0(5)
C5A C4A C3A 124.1(5)
F5A C5A C4A 121.9(6)
F5A C5A C6A 118.7(5)
C4A C5A C6A 119.3(5)
F6A C6A C7A 120.3(6)
F6A C6A C5A 120.2(5)
C7A C6A C5A 119.5(6)
F7A C7A C6A 121.0(7)
F7A C7A C8A 118.1(7)
C6A C7A C8A 120.9(7)
F8A C8A C3A 122.6(6)
F8A C8A C7A 118.8(6)
C3A C8A C7A 118.6(6)

loop_
_geom_bond_atom_site_label_1
_geom_bond_atom_site_label_2
_geom_bond_distance
F4 C4 1.321(8)
F5 C5 1.341(8)
F6 C6 1.349(5)
F7 C7 1.347(9)
F8 C8 1.404(8)
N1 C1 1.517(14)
N1 H1C 0.92(2)
N1 H1D 0.92(2)
N1 H1E 0.89(2)
C1 C2 1.519(9)
C1 H1A 0.9900
C1 H1B 0.9900
C2 C3 1.525(6)
C2 H2A 0.9900
C2 H2B 0.9900
C3 C4 1.374(7)
C3 C8 1.399(10)
C4 C5 1.392(7)
C5 C6 1.373(8)
C6 C7 1.382(11)
C7 C8 1.303(15)
F4A C4A 1.359(8)
F5A C5A 1.339(8)
F6A C6A 1.342(6)
F7A C7A 1.350(9)
F8A C8A 1.301(8)
N1A C1A 1.456(15)
N1A H1F 0.92(2)
N1A H1G 0.912(19)
N1A H1H 0.90(2)
C1A C2A 1.536(10)
C1A H1A1 0.9900
C1A H1A2 0.9900
C2A C3A 1.516(6)
C2A H2A1 0.9900
C2A H2A2 0.9900
C3A C4A 1.367(7)
C3A C8A 1.393(9)
C4A C5A 1.360(7)
C5A C6A 1.377(8)
C6A C7A 1.363(10)
C7A C8A 1.433(12)

loop_
_geom_hbond_atom_site_label_D
_geom_hbond_atom_site_label_H
_geom_hbond_atom_site_label_A
_geom_hbond_distance_DH
_geom_hbond_distance_HA
_geom_hbond_distance_DA
_geom_hbond_angle_DHA
_geom_hbond_site_symmetry_A
N1 H1C Cl2 0.92(2) 2.27(2) 3.183(8) 172(5) .
N1 H1E Cl1 0.89(2) 2.31(3) 3.130(6) 153(4) 2_574
N1 H1D Cl1 0.92(2) 2.24(3) 3.112(6) 159(4) 2_564
N1A H1F Cl1 0.92(2) 2.29(3) 3.140(7) 153(5) .
N1A H1G Cl2 0.91(2) 2.24(2) 3.146(6) 174(4) 3
N1A H1H Cl2 0.90(2) 2.24(2) 3.128(6) 168(4) 3_565

loop_
_geom_torsion_atom_site_label_1
_geom_torsion_atom_site_label_2
_geom_torsion_atom_site_label_3
_geom_torsion_atom_site_label_4
_geom_torsion
N1 C1 C2 C3 64.1(8)
C1 C2 C3 C4 -111.9(6)
C1 C2 C3 C8 63.4(7)
C8 C3 C4 F4 -176.7(6)
C2 C3 C4 F4 -1.1(8)
C8 C3 C4 C5 1.1(8)
C2 C3 C4 C5 176.8(5)
F4 C4 C5 F5 -0.3(9)
C3 C4 C5 F5 -178.2(6)
F4 C4 C5 C6 177.2(5)
C3 C4 C5 C6 -0.7(8)
F5 C5 C6 F6 -0.1(9)
C4 C5 C6 F6 -177.6(5)
F5 C5 C6 C7 179.5(8)
C4 C5 C6 C7 2.0(9)
F6 C6 C7 C8 175.8(7)
C5 C6 C7 C8 -3.8(11)
F6 C6 C7 F7 -0.5(11)
C5 C6 C7 F7 179.9(6)
F7 C7 C8 C3 -179.3(8)
C6 C7 C8 C3 4.6(14)
F7 C7 C8 F8 -5.3(13)
C6 C7 C8 F8 178.6(7)
C4 C3 C8 C7 -3.2(12)
C2 C3 C8 C7 -178.9(8)
C4 C3 C8 F8 -177.4(5)
C2 C3 C8 F8 7.0(10)
N1A C1A C2A C3A 63.3(7)
C1A C2A C3A C4A -109.2(6)
C1A C2A C3A C8A 69.4(7)
C8A C3A C4A F4A -179.7(6)
C2A C3A C4A F4A -1.0(8)
C8A C3A C4A C5A -1.4(8)
C2A C3A C4A C5A 177.3(5)
F4A C4A C5A F5A 0.5(9)
C3A C4A C5A F5A -177.8(6)
F4A C4A C5A C6A 178.0(5)
C3A C4A C5A C6A -0.3(8)
F5A C5A C6A F6A -0.7(8)
C4A C5A C6A F6A -178.2(5)
F5A C5A C6A C7A 177.8(7)
C4A C5A C6A C7A 0.3(9)
F6A C6A C7A F7A -2.2(11)
C5A C6A C7A F7A 179.2(6)
F6A C6A C7A C8A 180.0(7)
C5A C6A C7A C8A 1.4(11)
C4A C3A C8A F8A 179.6(6)
C2A C3A C8A F8A 0.9(10)
C4A C3A C8A C7A 3.0(10)
C2A C3A C8A C7A -175.7(6)
F7A C7A C8A F8A 2.3(12)
C6A C7A C8A F8A -179.8(7)
F7A C7A C8A C3A 179.0(7)
C6A C7A C8A C3A -3.1(12)
